data_4119301
loop_
_publ_author_name
'Christophe Werl\'e'
'Mustapha Hamdaoui'
'Corinne Bailly'
'Xavier-Fr\'ed\'eric Le Goff'
'Lydia Brelot'
'Jean-Pierre Djukic'

_publ_contact_author_address
;Institut de Chimie
Universite de Strasbourg
4 rue Blaise Pascal
67000 Strasbourg 
France
;
_publ_contact_author_email djukic@unistra.fr
_publ_contact_author_name 'J.P. Djukic'
_publ_contact_author_phone 33(0)368851523
_publ_section_title
;
 Electron-Deficient \h1-Indenyl,\h3-allylpalladium(II) Complexes
 Stabilized by Fluxional Non-covalent Interactions
;
_journal_name_full 'Journal of the American Chemical Society'
_journal_page_first 1715
_journal_page_last 1718
_journal_paper_doi 10.1021/ja312003q
_journal_volume 135
_journal_year 2013
_chemical_formula_moiety 'C16 H14 Cr O3'
_chemical_formula_sum 'C16 H14 Cr O3'
_chemical_formula_weight 306.27
_space_group_IT_number 14
_symmetry_cell_setting monoclinic
_symmetry_space_group_name_Hall '-P 2ybc'
_symmetry_space_group_name_H-M 'P 1 21/c 1'
_atom_sites_solution_hydrogens geom
_atom_sites_solution_primary direct
_atom_sites_solution_secondary difmap
_audit_creation_method SHELXL-97
_cell_angle_alpha 90.00
_cell_angle_beta 120.876(2)
_cell_angle_gamma 90.00
_cell_formula_units_Z 4
_cell_length_a 12.2434(4)
_cell_length_b 10.1444(3)
_cell_length_c 13.4031(4)
_cell_measurement_reflns_used 9898
_cell_measurement_temperature 173(2)
_cell_measurement_theta_max 32.08
_cell_measurement_theta_min 3.65
_cell_volume 1428.77(8)
_computing_cell_refinement 'Bruker SAINT'
_computing_data_collection 'Bruker APEX2'
_computing_data_reduction 'Bruker SAINT'
_computing_molecular_graphics 'Bruker SHELXTL'
_computing_publication_material 'Bruker SHELXTL'
_computing_structure_refinement 'SHELXL-97 (Sheldrick, 2008)'
_computing_structure_solution 'SHELXS-97 (Sheldrick, 2008)'
_diffrn_ambient_temperature 173(2)
_diffrn_measured_fraction_theta_full 0.991
_diffrn_measured_fraction_theta_max 0.991
_diffrn_measurement_device_type 'Bruker APEX-II CCD'
_diffrn_measurement_method '\f and \w scans'
_diffrn_radiation_monochromator graphite
_diffrn_radiation_source 'fine-focus sealed tube'
_diffrn_radiation_type MoK\a
_diffrn_radiation_wavelength 0.71073
_diffrn_reflns_av_R_equivalents 0.0136
_diffrn_reflns_av_sigmaI/netI 0.0127
_diffrn_reflns_limit_h_max 14
_diffrn_reflns_limit_h_min -18
_diffrn_reflns_limit_k_max 15
_diffrn_reflns_limit_k_min -15
_diffrn_reflns_limit_l_max 18
_diffrn_reflns_limit_l_min -19
_diffrn_reflns_number 18781
_diffrn_reflns_theta_full 32.12
_diffrn_reflns_theta_max 32.12
_diffrn_reflns_theta_min 1.94
_exptl_absorpt_coefficient_mu 0.804
_exptl_absorpt_correction_T_max 0.7946
_exptl_absorpt_correction_T_min 0.7393
_exptl_absorpt_correction_type multi-scan
_exptl_absorpt_process_details sadabs
_exptl_crystal_colour yellow
_exptl_crystal_density_diffrn 1.424
_exptl_crystal_description prism
_exptl_crystal_F_000 632
_exptl_crystal_size_max 0.40
_exptl_crystal_size_mid 0.35
_exptl_crystal_size_min 0.30
_refine_diff_density_max 0.417
_refine_diff_density_min -0.474
_refine_diff_density_rms 0.050
_refine_ls_extinction_method none
_refine_ls_goodness_of_fit_ref 1.066
_refine_ls_hydrogen_treatment constr
_refine_ls_matrix_type full
_refine_ls_number_parameters 182
_refine_ls_number_reflns 4957
_refine_ls_number_restraints 0
_refine_ls_restrained_S_all 1.066
_refine_ls_R_factor_all 0.0366
_refine_ls_R_factor_gt 0.0283
_refine_ls_shift/su_max 0.001
_refine_ls_shift/su_mean 0.000
_refine_ls_structure_factor_coef Fsqd
_refine_ls_weighting_details 'calc w=1/[\s^2^(Fo^2^)+(0.0344P)^2^+0.6384P] where P=(Fo^2^+2Fc^2^)/3'
_refine_ls_weighting_scheme calc
_refine_ls_wR_factor_gt 0.0731
_refine_ls_wR_factor_ref 0.0808
_reflns_number_gt 4265
_reflns_number_total 4957
_reflns_threshold_expression I>2\s(I)
_cod_data_source_file ja312003q_si_002_06.cif
_cod_data_source_block 4a
_cod_original_sg_symbol_H-M 'P 21/c'
_cod_database_code 4119301

loop_
_symmetry_equiv_pos_as_xyz
'x, y, z'
'-x, y+1/2, -z+1/2'
'-x, -y, -z'
'x, -y-1/2, z-1/2'

loop_
_atom_site_label
_atom_site_type_symbol
_atom_site_fract_x
_atom_site_fract_y
_atom_site_fract_z
_atom_site_U_iso_or_equiv
_atom_site_adp_type
_atom_site_occupancy
_atom_site_symmetry_multiplicity
_atom_site_calc_flag
_atom_site_refinement_flags
C1 C 0.66530(10) 0.91904(10) 0.01671(9) 0.02309(19) Uani 1 1 d .
C2 C 0.53916(11) 0.87548(12) -0.05000(11) 0.0299(2) Uani 1 1 d .
H2 H 0.4870 0.9017 -0.1288 0.036 Uiso 1 1 calc R
C3 C 0.49122(12) 0.79112(12) 0.00323(13) 0.0328(3) Uani 1 1 d .
H3 H 0.4053 0.7623 -0.0400 0.039 Uiso 1 1 calc R
C4 C 0.56871(13) 0.74984(13) 0.11845(12) 0.0328(3) Uani 1 1 d .
H4 H 0.5348 0.6937 0.1527 0.039 Uiso 1 1 calc R
C5 C 0.69791(13) 0.79118(11) 0.18489(10) 0.0279(2) Uani 1 1 d .
H5 H 0.7511 0.7618 0.2627 0.033 Uiso 1 1 calc R
C6 C 0.74490(10) 0.87558(10) 0.13359(9) 0.02275(19) Uani 1 1 d .
C7 C 0.87451(11) 0.93912(11) 0.18307(10) 0.0256(2) Uani 1 1 d .
H7 H 0.9390 0.8689 0.1996 0.031 Uiso 1 1 calc R
C8 C 0.85728(12) 1.02200(12) 0.08179(11) 0.0301(2) Uani 1 1 d .
C9 C 0.73985(12) 1.00817(12) -0.01156(11) 0.0300(2) Uani 1 1 d .
H9 H 0.7098 1.0497 -0.0846 0.036 Uiso 1 1 calc R
C10 C 0.96254(16) 1.10566(17) 0.09127(15) 0.0472(4) Uani 1 1 d .
H10A H 0.9350 1.1478 0.0162 0.071 Uiso 1 1 calc R
H10B H 1.0373 1.0505 0.1132 0.071 Uiso 1 1 calc R
H10C H 0.9844 1.1736 0.1506 0.071 Uiso 1 1 calc R
C11 C 0.91687(12) 1.01891(13) 0.29508(11) 0.0319(2) Uani 1 1 d .
H11A H 0.9226 0.9588 0.3558 0.038 Uiso 1 1 calc R
H11B H 1.0030 1.0550 0.3230 0.038 Uiso 1 1 calc R
C12 C 0.82897(14) 1.13010(14) 0.27917(13) 0.0397(3) Uani 1 1 d .
H12 H 0.8161 1.1961 0.2239 0.048 Uiso 1 1 calc R
C13 C 0.76815(17) 1.1434(2) 0.33589(18) 0.0560(4) Uani 1 1 d .
H13A H 0.7785 1.0795 0.3919 0.067 Uiso 1 1 calc R
H13B H 0.7138 1.2170 0.3208 0.067 Uiso 1 1 calc R
C14 C 0.56456(11) 0.60775(12) -0.11721(10) 0.0277(2) Uani 1 1 d .
C15 C 0.71765(12) 0.53684(12) 0.09489(11) 0.0295(2) Uani 1 1 d .
C16 C 0.79641(11) 0.69715(11) -0.00422(9) 0.0242(2) Uani 1 1 d .
O1 O 0.50305(10) 0.55223(11) -0.20378(9) 0.0431(2) Uani 1 1 d .
O2 O 0.75330(11) 0.43636(10) 0.14080(11) 0.0502(3) Uani 1 1 d .
O3 O 0.88193(10) 0.70180(10) -0.01815(9) 0.0359(2) Uani 1 1 d .
Cr1 Cr 0.662729(16) 0.696502(16) 0.020650(14) 0.02011(5) Uani 1 1 d .

loop_
_atom_site_aniso_label
_atom_site_aniso_U_11
_atom_site_aniso_U_22
_atom_site_aniso_U_33
_atom_site_aniso_U_23
_atom_site_aniso_U_13
_atom_site_aniso_U_12
C1 0.0217(5) 0.0166(4) 0.0241(5) -0.0008(3) 0.0067(4) -0.0016(3)
C2 0.0221(5) 0.0230(5) 0.0333(6) -0.0018(4) 0.0062(4) 0.0008(4)
C3 0.0229(5) 0.0270(5) 0.0469(7) -0.0094(5) 0.0168(5) -0.0043(4)
C4 0.0378(6) 0.0282(6) 0.0426(7) -0.0089(5) 0.0278(6) -0.0092(5)
C5 0.0354(6) 0.0254(5) 0.0253(5) -0.0042(4) 0.0173(5) -0.0052(4)
C6 0.0236(5) 0.0186(4) 0.0230(4) -0.0029(3) 0.0097(4) -0.0032(4)
C7 0.0223(5) 0.0225(5) 0.0250(5) -0.0024(4) 0.0071(4) -0.0047(4)
C8 0.0312(6) 0.0242(5) 0.0339(6) -0.0009(4) 0.0158(5) -0.0081(4)
C9 0.0337(6) 0.0221(5) 0.0291(5) 0.0047(4) 0.0126(4) -0.0037(4)
C10 0.0436(8) 0.0439(8) 0.0545(9) -0.0019(7) 0.0256(7) -0.0206(7)
C11 0.0273(5) 0.0292(5) 0.0270(5) -0.0062(4) 0.0051(4) -0.0051(4)
C12 0.0378(7) 0.0286(6) 0.0372(7) -0.0102(5) 0.0081(5) -0.0029(5)
C13 0.0468(9) 0.0524(10) 0.0631(11) -0.0197(8) 0.0241(8) -0.0014(8)
C14 0.0264(5) 0.0270(5) 0.0257(5) -0.0028(4) 0.0104(4) -0.0036(4)
C15 0.0288(5) 0.0231(5) 0.0319(6) 0.0004(4) 0.0122(4) -0.0047(4)
C16 0.0247(5) 0.0227(5) 0.0205(4) 0.0007(3) 0.0084(4) -0.0020(4)
O1 0.0428(5) 0.0462(6) 0.0304(5) -0.0135(4) 0.0116(4) -0.0124(5)
O2 0.0476(6) 0.0283(5) 0.0592(7) 0.0159(5) 0.0164(5) 0.0001(4)
O3 0.0296(4) 0.0457(6) 0.0348(5) 0.0042(4) 0.0183(4) -0.0014(4)
Cr1 0.02012(8) 0.01739(8) 0.01990(8) -0.00123(5) 0.00818(6) -0.00322(6)

loop_
_atom_type_symbol
_atom_type_description
_atom_type_scat_dispersion_real
_atom_type_scat_dispersion_imag
_atom_type_scat_source
C C 0.0033 0.0016 'International Tables Vol C Tables 4.2.6.8 and 6.1.1.4'
H H 0.0000 0.0000 'International Tables Vol C Tables 4.2.6.8 and 6.1.1.4'
O O 0.0106 0.0060 'International Tables Vol C Tables 4.2.6.8 and 6.1.1.4'
Cr Cr 0.3209 0.6236 'International Tables Vol C Tables 4.2.6.8 and 6.1.1.4'

loop_
_geom_angle_atom_site_label_1
_geom_angle_atom_site_label_2
_geom_angle_atom_site_label_3
_geom_angle
C2 C1 C6 120.79(11)
C2 C1 C9 131.17(11)
C6 C1 C9 108.04(9)
C2 C1 Cr1 71.07(6)
C6 C1 Cr1 71.03(6)
C9 C1 Cr1 129.83(8)
C1 C2 C3 118.30(11)
C1 C2 Cr1 72.63(6)
C3 C2 Cr1 70.27(7)
C1 C2 H2 120.9
C3 C2 H2 120.9
Cr1 C2 H2 128.3
C4 C3 C2 120.94(11)
C4 C3 Cr1 71.58(7)
C2 C3 Cr1 72.51(7)
C4 C3 H3 119.5
C2 C3 H3 119.5
Cr1 C3 H3 128.7
C3 C4 C5 120.60(12)
C3 C4 Cr1 71.52(8)
C5 C4 Cr1 72.14(7)
C3 C4 H4 119.7
C5 C4 H4 119.7
Cr1 C4 H4 129.0
C6 C5 C4 118.68(11)
C6 C5 Cr1 72.39(6)
C4 C5 Cr1 70.49(7)
C6 C5 H5 120.7
C4 C5 H5 120.7
Cr1 C5 H5 128.6
C5 C6 C1 120.64(10)
C5 C6 C7 130.58(10)
C1 C6 C7 108.75(9)
C5 C6 Cr1 71.33(6)
C1 C6 Cr1 72.07(6)
C7 C6 Cr1 130.23(8)
C6 C7 C8 102.17(9)
C6 C7 C11 113.77(10)
C8 C7 C11 113.77(10)
C6 C7 H7 109.0
C8 C7 H7 109.0
C11 C7 H7 109.0
C9 C8 C10 127.08(13)
C9 C8 C7 111.49(10)
C10 C8 C7 121.43(12)
C8 C9 C1 109.53(10)
C8 C9 H9 125.2
C1 C9 H9 125.2
C8 C10 H10A 109.5
C8 C10 H10B 109.5
H10A C10 H10B 109.5
C8 C10 H10C 109.5
H10A C10 H10C 109.5
H10B C10 H10C 109.5
C12 C11 C7 113.51(10)
C12 C11 H11A 108.9
C7 C11 H11A 108.9
C12 C11 H11B 108.9
C7 C11 H11B 108.9
H11A C11 H11B 107.7
C13 C12 C11 125.02(16)
C13 C12 H12 117.5
C11 C12 H12 117.5
C12 C13 H13A 120.0
C12 C13 H13B 120.0
H13A C13 H13B 120.0
O1 C14 Cr1 179.88(14)
O2 C15 Cr1 178.97(13)
O3 C16 Cr1 177.63(10)
C16 Cr1 C15 89.36(5)
C16 Cr1 C14 90.18(5)
C15 Cr1 C14 88.94(5)
C16 Cr1 C3 150.39(5)
C15 Cr1 C3 120.25(6)
C14 Cr1 C3 90.62(5)
C16 Cr1 C4 153.35(5)
C15 Cr1 C4 92.98(6)
C14 Cr1 C4 116.39(5)
C3 Cr1 C4 36.90(5)
C16 Cr1 C5 116.11(5)
C15 Cr1 C5 90.77(5)
C14 Cr1 C5 153.70(5)
C3 Cr1 C5 66.99(5)
C4 Cr1 C5 37.37(5)
C16 Cr1 C2 113.17(5)
C15 Cr1 C2 157.47(6)
C14 Cr1 C2 91.18(5)
C3 Cr1 C2 37.22(5)
C4 Cr1 C2 66.90(5)
C5 Cr1 C2 79.32(5)
C16 Cr1 C6 89.24(4)
C15 Cr1 C6 115.79(5)
C14 Cr1 C6 155.25(5)
C3 Cr1 C6 78.02(4)
C4 Cr1 C6 65.89(4)
C5 Cr1 C6 36.28(4)
C2 Cr1 C6 66.46(4)
C16 Cr1 C1 88.15(5)
C15 Cr1 C1 152.59(5)
C14 Cr1 C1 118.36(5)
C3 Cr1 C1 65.62(4)
C4 Cr1 C1 77.70(5)
C5 Cr1 C1 66.11(4)
C2 Cr1 C1 36.29(4)
C6 Cr1 C1 36.90(4)

loop_
_geom_bond_atom_site_label_1
_geom_bond_atom_site_label_2
_geom_bond_distance
C1 C2 1.4009(15)
C1 C6 1.4253(15)
C1 C9 1.4659(16)
C1 Cr1 2.2588(11)
C2 C3 1.4197(19)
C2 Cr1 2.2387(12)
C2 H2 0.9500
C3 C4 1.399(2)
C3 Cr1 2.2095(13)
C3 H3 0.9500
C4 C5 1.4231(18)
C4 Cr1 2.2101(13)
C4 H4 0.9500
C5 C6 1.3938(16)
C5 Cr1 2.2317(12)
C5 H5 0.9500
C6 C7 1.5144(15)
C6 Cr1 2.2452(10)
C7 C8 1.5166(17)
C7 C11 1.5424(16)
C7 H7 1.0000
C8 C9 1.3439(17)
C8 C10 1.4930(18)
C9 H9 0.9500
C10 H10A 0.9800
C10 H10B 0.9800
C10 H10C 0.9800
C11 C12 1.4969(19)
C11 H11A 0.9900
C11 H11B 0.9900
C12 C13 1.316(3)
C12 H12 0.9500
C13 H13A 0.9500
C13 H13B 0.9500
C14 O1 1.1549(14)
C14 Cr1 1.8412(11)
C15 O2 1.1543(15)
C15 Cr1 1.8382(12)
C16 O3 1.1550(16)
C16 Cr1 1.8303(12)

loop_
_geom_torsion_atom_site_label_1
_geom_torsion_atom_site_label_2
_geom_torsion_atom_site_label_3
_geom_torsion_atom_site_label_4
_geom_torsion
C6 C1 C2 C3 2.42(17)
C9 C1 C2 C3 -177.92(12)
Cr1 C1 C2 C3 55.24(10)
C6 C1 C2 Cr1 -52.82(10)
C9 C1 C2 Cr1 126.84(13)
C1 C2 C3 C4 -1.53(18)
Cr1 C2 C3 C4 54.88(11)
C1 C2 C3 Cr1 -56.41(10)
C2 C3 C4 C5 -0.30(19)
Cr1 C3 C4 C5 55.02(11)
C2 C3 C4 Cr1 -55.32(11)
C3 C4 C5 C6 1.23(18)
Cr1 C4 C5 C6 55.96(10)
C3 C4 C5 Cr1 -54.73(11)
C4 C5 C6 C1 -0.34(17)
Cr1 C5 C6 C1 54.70(10)
C4 C5 C6 C7 177.50(11)
Cr1 C5 C6 C7 -127.47(12)
C4 C5 C6 Cr1 -55.04(10)
C2 C1 C6 C5 -1.52(17)
C9 C1 C6 C5 178.75(11)
Cr1 C1 C6 C5 -54.36(10)
C2 C1 C6 C7 -179.78(10)
C9 C1 C6 C7 0.49(13)
Cr1 C1 C6 C7 127.38(9)
C2 C1 C6 Cr1 52.84(10)
C9 C1 C6 Cr1 -126.89(9)
C5 C6 C7 C8 -177.72(12)
C1 C6 C7 C8 0.31(12)
Cr1 C6 C7 C8 82.34(11)
C5 C6 C7 C11 -54.66(16)
C1 C6 C7 C11 123.37(11)
Cr1 C6 C7 C11 -154.60(9)
C6 C7 C8 C9 -1.10(14)
C11 C7 C8 C9 -124.15(12)
C6 C7 C8 C10 179.14(13)
C11 C7 C8 C10 56.08(17)
C10 C8 C9 C1 -178.80(14)
C7 C8 C9 C1 1.45(15)
C2 C1 C9 C8 179.09(13)
C6 C1 C9 C8 -1.21(14)
Cr1 C1 C9 C8 -81.22(13)
C6 C7 C11 C12 -60.15(15)
C8 C7 C11 C12 56.31(15)
C7 C11 C12 C13 120.40(16)
C4 C3 Cr1 C16 -132.00(10)
C2 C3 Cr1 C16 0.32(14)
C4 C3 Cr1 C15 47.41(9)
C2 C3 Cr1 C15 179.73(7)
C4 C3 Cr1 C14 136.54(8)
C2 C3 Cr1 C14 -91.14(8)
C2 C3 Cr1 C4 132.32(11)
C4 C3 Cr1 C5 -29.25(7)
C2 C3 Cr1 C5 103.07(8)
C4 C3 Cr1 C2 -132.32(11)
C4 C3 Cr1 C6 -65.62(7)
C2 C3 Cr1 C6 66.70(7)
C4 C3 Cr1 C1 -102.35(8)
C2 C3 Cr1 C1 29.96(7)
C3 C4 Cr1 C16 125.05(11)
C5 C4 Cr1 C16 -7.14(15)
C3 C4 Cr1 C15 -140.44(8)
C5 C4 Cr1 C15 87.37(8)
C3 C4 Cr1 C14 -50.15(9)
C5 C4 Cr1 C14 177.66(7)
C5 C4 Cr1 C3 -132.18(11)
C3 C4 Cr1 C5 132.18(11)
C3 C4 Cr1 C2 29.09(7)
C5 C4 Cr1 C2 -103.09(8)
C3 C4 Cr1 C6 102.55(8)
C5 C4 Cr1 C6 -29.63(7)
C3 C4 Cr1 C1 65.60(7)
C5 C4 Cr1 C1 -66.59(7)
C6 C5 Cr1 C16 46.15(8)
C4 C5 Cr1 C16 176.44(8)
C6 C5 Cr1 C15 135.82(8)
C4 C5 Cr1 C15 -93.89(8)
C6 C5 Cr1 C14 -135.02(11)
C4 C5 Cr1 C14 -4.73(15)
C6 C5 Cr1 C3 -101.39(8)
C4 C5 Cr1 C3 28.90(8)
C6 C5 Cr1 C4 -130.29(11)
C6 C5 Cr1 C2 -64.55(7)
C4 C5 Cr1 C2 65.74(8)
C4 C5 Cr1 C6 130.29(11)
C6 C5 Cr1 C1 -28.99(7)
C4 C5 Cr1 C1 101.30(8)
C1 C2 Cr1 C16 -50.05(9)
C3 C2 Cr1 C16 -179.83(7)
C1 C2 Cr1 C15 129.16(13)
C3 C2 Cr1 C15 -0.62(16)
C1 C2 Cr1 C14 -140.75(8)
C3 C2 Cr1 C14 89.47(8)
C1 C2 Cr1 C3 129.78(11)
C1 C2 Cr1 C4 100.92(8)
C3 C2 Cr1 C4 -28.86(7)
C1 C2 Cr1 C5 63.93(7)
C3 C2 Cr1 C5 -65.85(8)
C1 C2 Cr1 C6 28.29(7)
C3 C2 Cr1 C6 -101.49(8)
C3 C2 Cr1 C1 -129.78(11)
C5 C6 Cr1 C16 -139.64(8)
C1 C6 Cr1 C16 87.93(7)
C7 C6 Cr1 C16 -11.79(10)
C5 C6 Cr1 C15 -50.72(9)
C1 C6 Cr1 C15 176.85(7)
C7 C6 Cr1 C15 77.13(11)
C5 C6 Cr1 C14 131.58(12)
C1 C6 Cr1 C14 -0.86(15)
C7 C6 Cr1 C14 -100.58(14)
C5 C6 Cr1 C3 67.28(8)
C1 C6 Cr1 C3 -65.15(7)
C7 C6 Cr1 C3 -164.87(11)
C5 C6 Cr1 C4 30.48(8)
C1 C6 Cr1 C4 -101.96(8)
C7 C6 Cr1 C4 158.32(11)
C1 C6 Cr1 C5 -132.44(10)
C7 C6 Cr1 C5 127.84(13)
C5 C6 Cr1 C2 104.58(8)
C1 C6 Cr1 C2 -27.86(7)
C7 C6 Cr1 C2 -127.58(11)
C5 C6 Cr1 C1 132.44(10)
C7 C6 Cr1 C1 -99.72(12)
C2 C1 Cr1 C16 135.16(8)
C6 C1 Cr1 C16 -91.20(7)
C9 C1 Cr1 C16 6.83(10)
C2 C1 Cr1 C15 -139.81(12)
C6 C1 Cr1 C15 -6.17(14)
C9 C1 Cr1 C15 91.86(15)
C2 C1 Cr1 C14 45.95(9)
C6 C1 Cr1 C14 179.59(7)
C9 C1 Cr1 C14 -82.38(11)
C2 C1 Cr1 C3 -30.69(8)
C6 C1 Cr1 C3 102.95(8)
C9 C1 Cr1 C3 -159.02(11)
C2 C1 Cr1 C4 -67.58(8)
C6 C1 Cr1 C4 66.06(7)
C9 C1 Cr1 C4 164.09(11)
C2 C1 Cr1 C5 -105.11(8)
C6 C1 Cr1 C5 28.53(7)
C9 C1 Cr1 C5 126.56(11)
C6 C1 Cr1 C2 133.64(11)
C9 C1 Cr1 C2 -128.33(13)
C2 C1 Cr1 C6 -133.64(11)
C9 C1 Cr1 C6 98.03(12)
